data_7033857
loop_
_publ_author_name
'K\"ampfe, Alexander'
'Brendler, Erica'
'Kroke, Edwin'
'Wagler, J\"org'

_publ_section_title
;
 Tp*Cu(i)-CN-SiL2-NC-Cu(i)Tp* - a hexacoordinate Si-complex as connector
 for redox active metals via \p-conjugated ligands.
;
_journal_issue 10
_journal_name_full 'Dalton transactions (Cambridge, England : 2003)'
_journal_page_first 4744
_journal_page_last 4750
_journal_paper_doi 10.1039/c4dt03903c
_journal_volume 44
_journal_year 2015
_chemical_formula_moiety 'C17 H25 B Cu N7, C2 H3 N'
_chemical_formula_sum 'C19 H28 B Cu N8'
_chemical_formula_weight 442.84
_chemical_name_systematic
; 
 ? 
;
_space_group_IT_number 14
_symmetry_cell_setting monoclinic
_symmetry_space_group_name_Hall '-P 2yn'
_symmetry_space_group_name_H-M 'P 1 21/n 1'
_atom_sites_solution_hydrogens geom
_atom_sites_solution_primary direct
_atom_sites_solution_secondary difmap
_audit_creation_method SHELXL-97
_audit_update_record
;
2014-04-28 deposited with the CCDC.
2015-01-30 downloaded from the CCDC.
;
_cell_angle_alpha 90.00
_cell_angle_beta 112.025(6)
_cell_angle_gamma 90.00
_cell_formula_units_Z 4
_cell_length_a 7.8880(6)
_cell_length_b 34.301(2)
_cell_length_c 8.8321(7)
_cell_measurement_reflns_used 9922
_cell_measurement_temperature 200(2)
_cell_measurement_theta_max 26.23
_cell_measurement_theta_min 2.37
_cell_volume 2215.3(3)
_computing_cell_refinement 'STOE X-AREA'
_computing_data_collection 'STOE X-AREA'
_computing_data_reduction 'STOE X-RED'
_computing_molecular_graphics 'ORTEP32 (Farugia)'
_computing_publication_material 'Ciftab (Sheldrick)'
_computing_structure_refinement 'SHELXL-97 (Sheldrick, 1997)'
_computing_structure_solution 'SHELXS-97 (Sheldrick, 1990)'
_diffrn_ambient_temperature 200(2)
_diffrn_measured_fraction_theta_full 1.000
_diffrn_measured_fraction_theta_max 1.000
_diffrn_measurement_device_type 'Stoe IPDS-2T'
_diffrn_measurement_method 'omega scans'
_diffrn_radiation_monochromator graphite
_diffrn_radiation_source 'fine-focus sealed tube'
_diffrn_radiation_type MoK\a
_diffrn_radiation_wavelength 0.71073
_diffrn_reflns_av_R_equivalents 0.0592
_diffrn_reflns_av_sigmaI/netI 0.0447
_diffrn_reflns_limit_h_max 9
_diffrn_reflns_limit_h_min -8
_diffrn_reflns_limit_k_max 42
_diffrn_reflns_limit_k_min -41
_diffrn_reflns_limit_l_max 10
_diffrn_reflns_limit_l_min -10
_diffrn_reflns_number 17010
_diffrn_reflns_theta_full 26.00
_diffrn_reflns_theta_max 26.00
_diffrn_reflns_theta_min 2.38
_exptl_absorpt_coefficient_mu 1.007
_exptl_absorpt_correction_T_max 0.9653
_exptl_absorpt_correction_T_min 0.7213
_exptl_absorpt_correction_type integration
_exptl_absorpt_process_details XShape
_exptl_crystal_colour colorless
_exptl_crystal_density_diffrn 1.328
_exptl_crystal_density_method 'not measured'
_exptl_crystal_description piece
_exptl_crystal_F_000 928
_exptl_crystal_size_max 0.30
_exptl_crystal_size_mid 0.12
_exptl_crystal_size_min 0.04
_refine_diff_density_max 0.339
_refine_diff_density_min -0.625
_refine_diff_density_rms 0.070
_refine_ls_extinction_method none
_refine_ls_goodness_of_fit_ref 1.024
_refine_ls_hydrogen_treatment mixed
_refine_ls_matrix_type full
_refine_ls_number_parameters 274
_refine_ls_number_reflns 4355
_refine_ls_number_restraints 0
_refine_ls_restrained_S_all 1.024
_refine_ls_R_factor_all 0.0642
_refine_ls_R_factor_gt 0.0394
_refine_ls_shift/su_max 0.001
_refine_ls_shift/su_mean 0.000
_refine_ls_structure_factor_coef Fsqd
_refine_ls_weighting_details 'calc w=1/[\s^2^(Fo^2^)+(0.0569P)^2^+0.4879P] where P=(Fo^2^+2Fc^2^)/3'
_refine_ls_weighting_scheme calc
_refine_ls_wR_factor_gt 0.0935
_refine_ls_wR_factor_ref 0.1046
_reflns_number_gt 3188
_reflns_number_total 4355
_reflns_threshold_expression >2sigma(I)
_cod_data_source_file c4dt03903c2.cif
_cod_data_source_block ak240b01
_cod_depositor_comments 'Adding full bibliography for 7033856--7033861.cif.'
_cod_original_sg_symbol_Hall -P2yn
_cod_original_sg_symbol_H-M P21/n
_cod_database_code 7033857

loop_
_symmetry_equiv_pos_as_xyz
'x, y, z'
'-x+1/2, y+1/2, -z+1/2'
'-x, -y, -z'
'x-1/2, -y-1/2, z-1/2'

loop_
_atom_site_label
_atom_site_type_symbol
_atom_site_fract_x
_atom_site_fract_y
_atom_site_fract_z
_atom_site_U_iso_or_equiv
_atom_site_adp_type
_atom_site_occupancy
_atom_site_symmetry_multiplicity
_atom_site_calc_flag
_atom_site_refinement_flags
Cu1 Cu 0.17726(5) 0.073162(9) -0.02782(4) 0.02893(12) Uani 1 1 d .
N1 N 0.3990(3) 0.07122(6) 0.1958(3) 0.0272(5) Uani 1 1 d .
N2 N 0.4487(3) 0.10688(6) 0.2707(2) 0.0251(5) Uani 1 1 d .
N3 N 0.2809(3) 0.12162(6) -0.0980(2) 0.0268(5) Uani 1 1 d .
N4 N 0.3481(3) 0.15006(6) 0.0194(2) 0.0257(5) Uani 1 1 d .
N5 N 0.0353(3) 0.10872(6) 0.0730(3) 0.0273(5) Uani 1 1 d .
N6 N 0.1357(3) 0.13836(6) 0.1695(2) 0.0266(5) Uani 1 1 d .
N7 N 0.0759(3) 0.02889(7) -0.1564(3) 0.0324(5) Uani 1 1 d .
B1 B 0.3381(4) 0.14397(9) 0.1901(3) 0.0262(6) Uani 1 1 d .
H1 H 0.397(3) 0.1687(7) 0.271(3) 0.016(6) Uiso 1 1 d .
C1 C 0.4937(5) 0.00261(9) 0.2440(4) 0.0421(7) Uani 1 1 d .
H1A H 0.3815 -0.0011 0.1474 0.063 Uiso 1 1 calc R
H1B H 0.4874 -0.0131 0.3344 0.063 Uiso 1 1 calc R
H1C H 0.5993 -0.0056 0.2189 0.063 Uiso 1 1 calc R
C2 C 0.5135(4) 0.04486(8) 0.2918(3) 0.0290(6) Uani 1 1 d .
C3 C 0.6390(4) 0.06323(9) 0.4299(3) 0.0343(6) Uani 1 1 d .
H3 H 0.7351 0.0513 0.5176 0.041 Uiso 1 1 calc R
C4 C 0.5942(4) 0.10249(8) 0.4124(3) 0.0282(6) Uani 1 1 d .
C5 C 0.6847(4) 0.13543(9) 0.5253(3) 0.0389(7) Uani 1 1 d .
H5A H 0.7395 0.1534 0.4703 0.058 Uiso 1 1 calc R
H5B H 0.7803 0.1251 0.6239 0.058 Uiso 1 1 calc R
H5C H 0.5935 0.1493 0.5555 0.058 Uiso 1 1 calc R
C6 C 0.2485(5) 0.10896(9) -0.3796(3) 0.0418(7) Uani 1 1 d .
H6A H 0.2235 0.0826 -0.3504 0.063 Uiso 1 1 calc R
H6B H 0.3467 0.1079 -0.4222 0.063 Uiso 1 1 calc R
H6C H 0.1378 0.1197 -0.4634 0.063 Uiso 1 1 calc R
C7 C 0.3061(4) 0.13449(8) -0.2313(3) 0.0312(6) Uani 1 1 d .
C8 C 0.3879(4) 0.17111(9) -0.2015(3) 0.0361(7) Uani 1 1 d .
H8 H 0.4197 0.1866 -0.2760 0.043 Uiso 1 1 calc R
C9 C 0.4137(4) 0.18042(8) -0.0419(3) 0.0308(6) Uani 1 1 d .
C10 C 0.4972(5) 0.21594(9) 0.0541(4) 0.0418(7) Uani 1 1 d .
H10A H 0.4003 0.2335 0.0569 0.063 Uiso 1 1 calc R
H10B H 0.5716 0.2293 0.0027 0.063 Uiso 1 1 calc R
H10C H 0.5747 0.2084 0.1657 0.063 Uiso 1 1 calc R
C11 C -0.2765(4) 0.08187(10) -0.0183(4) 0.0423(7) Uani 1 1 d .
H11A H -0.3582 0.0939 -0.1200 0.063 Uiso 1 1 calc R
H11B H -0.3473 0.0740 0.0471 0.063 Uiso 1 1 calc R
H11C H -0.2182 0.0589 -0.0437 0.063 Uiso 1 1 calc R
C12 C -0.1332(4) 0.11043(8) 0.0758(3) 0.0299(6) Uani 1 1 d .
C13 C -0.1415(4) 0.14154(9) 0.1753(3) 0.0351(6) Uani 1 1 d .
H13 H -0.2446 0.1494 0.1986 0.042 Uiso 1 1 calc R
C14 C 0.0283(4) 0.15844(8) 0.2323(3) 0.0310(6) Uani 1 1 d .
C15 C 0.0937(5) 0.19313(9) 0.3426(4) 0.0418(7) Uani 1 1 d .
H15A H 0.2176 0.1882 0.4217 0.063 Uiso 1 1 calc R
H15B H 0.0114 0.1977 0.4009 0.063 Uiso 1 1 calc R
H15C H 0.0946 0.2162 0.2772 0.063 Uiso 1 1 calc R
C16 C 0.0140(4) 0.00215(8) -0.2348(3) 0.0302(6) Uani 1 1 d .
C17 C -0.0640(5) -0.03194(9) -0.3363(4) 0.0399(7) Uani 1 1 d .
H17A H 0.0345 -0.0476 -0.3473 0.060 Uiso 1 1 calc R
H17B H -0.1473 -0.0234 -0.4445 0.060 Uiso 1 1 calc R
H17C H -0.1316 -0.0476 -0.2850 0.060 Uiso 1 1 calc R
N8 N 1.0465(5) 0.25876(10) 1.0154(4) 0.0727(10) Uani 1 1 d .
C18 C 0.9910(5) 0.23230(10) 0.9349(4) 0.0478(8) Uani 1 1 d .
C19 C 0.9188(5) 0.19859(10) 0.8312(4) 0.0519(9) Uani 1 1 d .
H19A H 0.8155 0.2066 0.7332 0.078 Uiso 1 1 calc R
H19B H 0.8776 0.1791 0.8912 0.078 Uiso 1 1 calc R
H19C H 1.0147 0.1873 0.7994 0.078 Uiso 1 1 calc R

loop_
_atom_site_aniso_label
_atom_site_aniso_U_11
_atom_site_aniso_U_22
_atom_site_aniso_U_33
_atom_site_aniso_U_23
_atom_site_aniso_U_13
_atom_site_aniso_U_12
Cu1 0.03049(19) 0.02691(18) 0.03022(18) -0.00471(14) 0.01232(14) -0.00310(15)
N1 0.0279(12) 0.0256(11) 0.0281(11) -0.0005(9) 0.0105(9) -0.0008(10)
N2 0.0266(12) 0.0259(11) 0.0243(10) -0.0012(9) 0.0110(9) -0.0021(9)
N3 0.0289(12) 0.0273(11) 0.0237(10) -0.0004(9) 0.0093(9) -0.0012(10)
N4 0.0286(12) 0.0235(11) 0.0256(11) 0.0001(9) 0.0109(9) -0.0033(9)
N5 0.0250(12) 0.0261(11) 0.0314(11) -0.0033(9) 0.0114(9) -0.0027(10)
N6 0.0307(12) 0.0254(11) 0.0256(10) -0.0012(9) 0.0127(9) 0.0027(10)
N7 0.0356(14) 0.0327(13) 0.0302(12) -0.0016(10) 0.0138(10) 0.0011(11)
B1 0.0288(16) 0.0246(15) 0.0264(14) -0.0028(12) 0.0117(12) -0.0034(13)
C1 0.0418(18) 0.0315(16) 0.0491(17) 0.0019(13) 0.0126(14) 0.0047(14)
C2 0.0270(14) 0.0295(14) 0.0311(14) 0.0046(11) 0.0117(11) 0.0016(12)
C3 0.0318(15) 0.0384(16) 0.0308(14) 0.0059(11) 0.0094(12) 0.0032(12)
C4 0.0255(14) 0.0368(15) 0.0229(12) -0.0009(11) 0.0096(11) -0.0019(12)
C5 0.0391(17) 0.0464(18) 0.0268(13) -0.0055(12) 0.0074(12) -0.0034(14)
C6 0.053(2) 0.0447(18) 0.0316(15) -0.0003(13) 0.0199(14) 0.0001(15)
C7 0.0341(15) 0.0361(15) 0.0259(13) 0.0048(11) 0.0143(11) 0.0020(13)
C8 0.0424(17) 0.0377(16) 0.0320(14) 0.0096(12) 0.0184(13) 0.0003(13)
C9 0.0325(15) 0.0279(14) 0.0336(14) 0.0066(11) 0.0140(12) 0.0008(12)
C10 0.049(2) 0.0304(15) 0.0469(17) 0.0026(13) 0.0196(15) -0.0056(14)
C11 0.0305(16) 0.0446(18) 0.0540(18) -0.0004(14) 0.0183(14) -0.0029(14)
C12 0.0254(14) 0.0332(15) 0.0330(13) 0.0059(11) 0.0132(11) 0.0040(12)
C13 0.0338(16) 0.0393(16) 0.0381(15) 0.0019(13) 0.0202(13) 0.0076(13)
C14 0.0378(16) 0.0327(15) 0.0253(13) 0.0040(11) 0.0151(12) 0.0096(13)
C15 0.052(2) 0.0369(16) 0.0383(16) -0.0079(13) 0.0196(15) 0.0065(15)
C16 0.0337(16) 0.0297(14) 0.0278(13) 0.0005(12) 0.0122(12) 0.0002(12)
C17 0.049(2) 0.0333(15) 0.0345(15) -0.0047(12) 0.0130(14) -0.0072(14)
N8 0.081(3) 0.0501(19) 0.059(2) -0.0059(16) -0.0053(17) -0.0019(18)
C18 0.045(2) 0.046(2) 0.0386(17) 0.0081(15) 0.0000(14) 0.0038(16)
C19 0.053(2) 0.0423(19) 0.0444(18) 0.0017(14) 0.0001(15) 0.0040(16)

loop_
_atom_type_symbol
_atom_type_description
_atom_type_scat_dispersion_real
_atom_type_scat_dispersion_imag
_atom_type_scat_source
C C 0.0033 0.0016 'International Tables Vol C Tables 4.2.6.8 and 6.1.1.4'
H H 0.0000 0.0000 'International Tables Vol C Tables 4.2.6.8 and 6.1.1.4'
N N 0.0061 0.0033 'International Tables Vol C Tables 4.2.6.8 and 6.1.1.4'
B B 0.0013 0.0007 'International Tables Vol C Tables 4.2.6.8 and 6.1.1.4'
Cu Cu 0.3201 1.2651 'International Tables Vol C Tables 4.2.6.8 and 6.1.1.4'

loop_
_geom_angle_atom_site_label_1
_geom_angle_atom_site_label_2
_geom_angle_atom_site_label_3
_geom_angle
N7 Cu1 N3 126.77(9)
N7 Cu1 N5 123.93(9)
N3 Cu1 N5 89.65(8)
N7 Cu1 N1 123.97(9)
N3 Cu1 N1 91.38(9)
N5 Cu1 N1 90.49(8)
C2 N1 N2 107.1(2)
C2 N1 Cu1 138.52(19)
N2 N1 Cu1 114.35(16)
C4 N2 N1 109.6(2)
C4 N2 B1 130.6(2)
N1 N2 B1 119.8(2)
C7 N3 N4 106.7(2)
C7 N3 Cu1 137.80(19)
N4 N3 Cu1 115.54(14)
C9 N4 N3 109.75(19)
C9 N4 B1 130.9(2)
N3 N4 B1 119.40(19)
C12 N5 N6 107.6(2)
C12 N5 Cu1 137.25(19)
N6 N5 Cu1 115.11(15)
C14 N6 N5 109.0(2)
C14 N6 B1 131.4(2)
N5 N6 B1 119.65(19)
C16 N7 Cu1 179.7(3)
N6 B1 N4 109.1(2)
N6 B1 N2 109.2(2)
N4 B1 N2 109.3(2)
N6 B1 H1 110.0(13)
N4 B1 H1 111.3(12)
N2 B1 H1 108.0(13)
C2 C1 H1A 109.5
C2 C1 H1B 109.5
H1A C1 H1B 109.5
C2 C1 H1C 109.5
H1A C1 H1C 109.5
H1B C1 H1C 109.5
N1 C2 C3 109.8(2)
N1 C2 C1 120.1(2)
C3 C2 C1 130.1(3)
C4 C3 C2 105.8(2)
C4 C3 H3 127.1
C2 C3 H3 127.1
N2 C4 C3 107.7(2)
N2 C4 C5 124.0(2)
C3 C4 C5 128.3(3)
C4 C5 H5A 109.5
C4 C5 H5B 109.5
H5A C5 H5B 109.5
C4 C5 H5C 109.5
H5A C5 H5C 109.5
H5B C5 H5C 109.5
C7 C6 H6A 109.5
C7 C6 H6B 109.5
H6A C6 H6B 109.5
C7 C6 H6C 109.5
H6A C6 H6C 109.5
H6B C6 H6C 109.5
N3 C7 C8 110.0(2)
N3 C7 C6 118.7(3)
C8 C7 C6 131.3(2)
C9 C8 C7 106.4(2)
C9 C8 H8 126.8
C7 C8 H8 126.8
N4 C9 C8 107.2(2)
N4 C9 C10 123.5(2)
C8 C9 C10 129.3(2)
C9 C10 H10A 109.5
C9 C10 H10B 109.5
H10A C10 H10B 109.5
C9 C10 H10C 109.5
H10A C10 H10C 109.5
H10B C10 H10C 109.5
C12 C11 H11A 109.5
C12 C11 H11B 109.5
H11A C11 H11B 109.5
C12 C11 H11C 109.5
H11A C11 H11C 109.5
H11B C11 H11C 109.5
N5 C12 C13 109.0(2)
N5 C12 C11 120.7(2)
C13 C12 C11 130.3(3)
C14 C13 C12 106.5(2)
C14 C13 H13 126.7
C12 C13 H13 126.7
N6 C14 C13 107.9(2)
N6 C14 C15 123.4(3)
C13 C14 C15 128.6(2)
C14 C15 H15A 109.5
C14 C15 H15B 109.5
H15A C15 H15B 109.5
C14 C15 H15C 109.5
H15A C15 H15C 109.5
H15B C15 H15C 109.5
N7 C16 C17 179.4(3)
C16 C17 H17A 109.5
C16 C17 H17B 109.5
H17A C17 H17B 109.5
C16 C17 H17C 109.5
H17A C17 H17C 109.5
H17B C17 H17C 109.5
N8 C18 C19 179.6(4)
C18 C19 H19A 109.5
C18 C19 H19B 109.5
H19A C19 H19B 109.5
C18 C19 H19C 109.5
H19A C19 H19C 109.5
H19B C19 H19C 109.5

loop_
_geom_bond_atom_site_label_1
_geom_bond_atom_site_label_2
_geom_bond_distance
Cu1 N7 1.885(2)
Cu1 N3 2.049(2)
Cu1 N5 2.069(2)
Cu1 N1 2.091(2)
N1 C2 1.333(3)
N1 N2 1.376(3)
N2 C4 1.352(3)
N2 B1 1.556(4)
N3 C7 1.339(3)
N3 N4 1.377(3)
N4 C9 1.363(3)
N4 B1 1.552(3)
N5 C12 1.340(3)
N5 N6 1.372(3)
N6 C14 1.361(3)
N6 B1 1.550(4)
N7 C16 1.142(4)
B1 H1 1.09(3)
C1 C2 1.501(4)
C1 H1A 0.9800
C1 H1B 0.9800
C1 H1C 0.9800
C2 C3 1.400(4)
C3 C4 1.386(4)
C3 H3 0.9500
C4 C5 1.499(4)
C5 H5A 0.9800
C5 H5B 0.9800
C5 H5C 0.9800
C6 C7 1.498(4)
C6 H6A 0.9800
C6 H6B 0.9800
C6 H6C 0.9800
C7 C8 1.392(4)
C8 C9 1.384(4)
C8 H8 0.9500
C9 C10 1.490(4)
C10 H10A 0.9800
C10 H10B 0.9800
C10 H10C 0.9800
C11 C12 1.491(4)
C11 H11A 0.9800
C11 H11B 0.9800
C11 H11C 0.9800
C12 C13 1.399(4)
C13 C14 1.371(4)
C13 H13 0.9500
C14 C15 1.501(4)
C15 H15A 0.9800
C15 H15B 0.9800
C15 H15C 0.9800
C16 C17 1.462(4)
C17 H17A 0.9800
C17 H17B 0.9800
C17 H17C 0.9800
N8 C18 1.135(4)
C18 C19 1.452(5)
C19 H19A 0.9800
C19 H19B 0.9800
C19 H19C 0.9800

loop_
_geom_torsion_atom_site_label_1
_geom_torsion_atom_site_label_2
_geom_torsion_atom_site_label_3
_geom_torsion_atom_site_label_4
_geom_torsion
N7 Cu1 N1 C2 2.0(3)
N3 Cu1 N1 C2 -135.6(3)
N5 Cu1 N1 C2 134.8(3)
N7 Cu1 N1 N2 -178.84(15)
N3 Cu1 N1 N2 43.58(16)
N5 Cu1 N1 N2 -46.09(16)
C2 N1 N2 C4 0.3(3)
Cu1 N1 N2 C4 -179.14(15)
C2 N1 N2 B1 -178.9(2)
Cu1 N1 N2 B1 1.7(3)
N7 Cu1 N3 C7 -0.6(3)
N5 Cu1 N3 C7 -134.5(3)
N1 Cu1 N3 C7 135.1(3)
N7 Cu1 N3 N4 -179.75(16)
N5 Cu1 N3 N4 46.43(17)
N1 Cu1 N3 N4 -44.04(17)
C7 N3 N4 C9 0.2(3)
Cu1 N3 N4 C9 179.59(17)
C7 N3 N4 B1 179.7(2)
Cu1 N3 N4 B1 -0.9(3)
N7 Cu1 N5 C12 -0.1(3)
N3 Cu1 N5 C12 135.7(3)
N1 Cu1 N5 C12 -132.9(3)
N7 Cu1 N5 N6 176.85(15)
N3 Cu1 N5 N6 -47.31(17)
N1 Cu1 N5 N6 44.07(17)
C12 N5 N6 C14 0.1(3)
Cu1 N5 N6 C14 -177.76(16)
C12 N5 N6 B1 -179.8(2)
Cu1 N5 N6 B1 2.3(3)
C14 N6 B1 N4 -122.1(3)
N5 N6 B1 N4 57.8(3)
C14 N6 B1 N2 118.5(3)
N5 N6 B1 N2 -61.6(3)
C9 N4 B1 N6 120.5(3)
N3 N4 B1 N6 -58.9(3)
C9 N4 B1 N2 -120.2(3)
N3 N4 B1 N2 60.4(3)
C4 N2 B1 N6 -120.2(3)
N1 N2 B1 N6 58.7(3)
C4 N2 B1 N4 120.5(3)
N1 N2 B1 N4 -60.5(3)
N2 N1 C2 C3 -0.2(3)
Cu1 N1 C2 C3 179.02(19)
N2 N1 C2 C1 179.5(2)
Cu1 N1 C2 C1 -1.3(4)
N1 C2 C3 C4 0.0(3)
C1 C2 C3 C4 -179.6(3)
N1 N2 C4 C3 -0.3(3)
B1 N2 C4 C3 178.7(2)
N1 N2 C4 C5 179.8(2)
B1 N2 C4 C5 -1.2(4)
C2 C3 C4 N2 0.2(3)
C2 C3 C4 C5 -179.9(2)
N4 N3 C7 C8 -0.3(3)
Cu1 N3 C7 C8 -179.5(2)
N4 N3 C7 C6 178.9(2)
Cu1 N3 C7 C6 -0.3(4)
N3 C7 C8 C9 0.3(3)
C6 C7 C8 C9 -178.7(3)
N3 N4 C9 C8 0.0(3)
B1 N4 C9 C8 -179.4(3)
N3 N4 C9 C10 -179.6(3)
B1 N4 C9 C10 1.0(4)
C7 C8 C9 N4 -0.2(3)
C7 C8 C9 C10 179.4(3)
N6 N5 C12 C13 0.0(3)
Cu1 N5 C12 C13 177.1(2)
N6 N5 C12 C11 179.9(2)
Cu1 N5 C12 C11 -3.0(4)
N5 C12 C13 C14 -0.1(3)
C11 C12 C13 C14 -180.0(3)
N5 N6 C14 C13 -0.1(3)
B1 N6 C14 C13 179.8(3)
N5 N6 C14 C15 -179.4(2)
B1 N6 C14 C15 0.5(4)
C12 C13 C14 N6 0.1(3)
C12 C13 C14 C15 179.4(3)
